data_7157835
loop_
_publ_author_name
'Yang, Jian'
'Wang, Bei'
'Zhang, Yuankang'
'Zhang, Shuqing'
'He, Shuai'
'Shi, Zhi-Chuan'
'Wang, Ji-Yu'

_publ_section_title
;
 Copper-catalyzed one-pot amine-alkylation of quinones with amines and
 alkanes.
;
_journal_issue 5
_journal_name_full 'Organic &amp; biomolecular chemistry'
_journal_page_first 988
_journal_page_last 992
_journal_paper_doi 10.1039/d0ob02514c
_journal_volume 19
_journal_year 2021
_chemical_absolute_configuration ad
_chemical_formula_moiety 'C30 H30 N2 O4'
_chemical_formula_sum 'C30 H30 N2 O4'
_chemical_formula_weight 482.56
_space_group_crystal_system monoclinic
_space_group_IT_number 4
_space_group_name_Hall 'P 2yb'
_space_group_name_H-M_alt 'P 1 21 1'
_atom_sites_solution_hydrogens mixed
_atom_sites_solution_primary dual
_audit_creation_date 2020-04-08
_audit_creation_method
;
Olex2 1.3-alpha
(compiled 2020.04.02 svn.r1fbe7b6f for OlexSys, GUI svn.r6076)
;
_audit_update_record
;
2020-07-08 deposited with the CCDC.	2021-01-04 downloaded from the CCDC.
;
_cell_angle_alpha 90
_cell_angle_beta 108.1583(13)
_cell_angle_gamma 90
_cell_formula_units_Z 2
_cell_length_a 12.14946(15)
_cell_length_b 6.86531(7)
_cell_length_c 15.15149(18)
_cell_measurement_reflns_used 9367
_cell_measurement_temperature 100.00(10)
_cell_measurement_theta_max 73.4200
_cell_measurement_theta_min 3.0100
_cell_volume 1200.85(3)
_computing_cell_refinement 'CrysAlisPro 1.171.38.43f (Rigaku OD, 2015)'
_computing_data_collection 'CrysAlisPro 1.171.38.43f (Rigaku OD, 2015)'
_computing_data_reduction 'CrysAlisPro 1.171.38.43f (Rigaku OD, 2015)'
_computing_molecular_graphics 'Olex2 1.3-alpha (Dolomanov et al., 2009)'
_computing_publication_material 'Olex2 1.3-alpha (Dolomanov et al., 2009)'
_computing_structure_refinement 'SHELXL 2018/3 (Sheldrick, 2015)'
_computing_structure_solution 'SHELXT  (Sheldrick, 2015)'
_diffrn_ambient_environment N~2~
_diffrn_ambient_temperature 100.00(10)
_diffrn_detector 'CCD plate'
_diffrn_detector_area_resol_mean 5.2684
_diffrn_detector_type AtlasS2
_diffrn_measured_fraction_theta_full 0.999
_diffrn_measured_fraction_theta_max 0.995
_diffrn_measurement_details
;
List of Runs (angles in degrees, time in seconds):

  # Type    Start    End  Width  t~exp~   \w     \q     \k     \f   Frames
#--------------------------------------------------------------------------
  1  \w    -69.00  32.00   1.00    1.00    --  -40.98  57.00  90.00  101
  2  \w   -129.00  47.00   1.00    1.00    --  -40.98   0.00  60.00  176
  3  \w     17.00 115.00   1.00    1.00    --   40.98  37.00-150.00   98
  4  \w     23.00  97.00   1.00    1.00    --   40.98-125.00-150.00   74
  5  \w     23.00  97.00   1.00    1.00    --   40.98-125.00 -30.00   74
  6  \w     24.00 109.00   1.00    1.00    --  106.95 -94.00-120.00   85
  7  \w     24.00 109.00   1.00    1.00    --  106.95 -94.00  90.00   85
  8  \w     31.00 135.00   1.00    1.00    --  106.95 -30.00  60.00  104
  9  \w     79.00 178.00   1.00    1.00    --  106.95  30.00  30.00   99
 10  \w     81.00 178.00   1.00    1.00    --  106.95  45.00 150.00   97
 11  \w     74.00 178.00   1.00    1.00    --  106.95  77.00 150.00  104
 12  \w     35.00 136.00   1.00    1.00    --  106.95 -61.00 -60.00  101
 13  \w     34.00 133.00   1.00    1.00    --  106.95 -45.00-120.00   99
 14  \w     77.00 174.00   1.00    1.00    --  106.95  77.00  90.00   97
 15  \w     91.00 169.00   1.00    1.00    --  106.95  45.00-150.00   78
 16  \w     75.00 101.00   1.00    1.00    --  106.95  77.00-180.00   26
 17  \w    129.00 156.00   1.00    1.00    --  106.95  77.00-180.00   27
 18  \w     48.00 109.00   1.00    1.00    --  106.95 -94.00 -30.00   61
 19  \w     99.00 125.00   1.00    1.00    --  106.95  30.00-150.00   26
 20  \w   -117.00 -64.00   1.00    1.00    --  -41.23 -77.00  60.00   53
;
_diffrn_measurement_device 'four-circle diffractometer'
_diffrn_measurement_device_type 'SuperNova, Dual, Cu at zero, AtlasS2'
_diffrn_measurement_method '\w scans'
_diffrn_orient_matrix_type 'CrysAlisPro convention (1999,Acta A55,543-557)'
_diffrn_orient_matrix_UB_11 -0.0701845000
_diffrn_orient_matrix_UB_12 -0.1657781000
_diffrn_orient_matrix_UB_13 0.0253044000
_diffrn_orient_matrix_UB_21 0.1106666000
_diffrn_orient_matrix_UB_22 -0.0752764000
_diffrn_orient_matrix_UB_23 0.0731325000
_diffrn_orient_matrix_UB_31 -0.0252153000
_diffrn_orient_matrix_UB_32 0.1312291000
_diffrn_orient_matrix_UB_33 0.0738918000
_diffrn_radiation_monochromator mirror
_diffrn_radiation_probe x-ray
_diffrn_radiation_type 'Cu K\a'
_diffrn_radiation_wavelength 1.54184
_diffrn_reflns_av_R_equivalents 0.0243
_diffrn_reflns_av_unetI/netI 0.0234
_diffrn_reflns_Laue_measured_fraction_full 0.999
_diffrn_reflns_Laue_measured_fraction_max 0.995
_diffrn_reflns_limit_h_max 14
_diffrn_reflns_limit_h_min -15
_diffrn_reflns_limit_k_max 8
_diffrn_reflns_limit_k_min -8
_diffrn_reflns_limit_l_max 18
_diffrn_reflns_limit_l_min -17
_diffrn_reflns_number 11875
_diffrn_reflns_point_group_measured_fraction_full 0.995
_diffrn_reflns_point_group_measured_fraction_max 0.976
_diffrn_reflns_theta_full 67.684
_diffrn_reflns_theta_max 73.548
_diffrn_reflns_theta_min 3.070
_diffrn_source 'micro-focus sealed X-ray tube'
_diffrn_source_type 'SuperNova (Cu) X-ray Source'
_exptl_absorpt_coefficient_mu 0.713
_exptl_absorpt_correction_T_max 1.00000
_exptl_absorpt_correction_T_min 0.91566
_exptl_absorpt_correction_type multi-scan
_exptl_absorpt_process_details
;
CrysAlisPro 1.171.38.43f (Rigaku Oxford Diffraction, 2015)
Empirical absorption correction using spherical harmonics,
 implemented in SCALE3 ABSPACK scaling algorithm.
;
_exptl_crystal_colour orange
_exptl_crystal_colour_primary orange
_exptl_crystal_density_diffrn 1.335
_exptl_crystal_description needle
_exptl_crystal_F_000 512
_exptl_crystal_size_max 0.13
_exptl_crystal_size_mid 0.12
_exptl_crystal_size_min 0.11
_refine_diff_density_max 0.208
_refine_diff_density_min -0.254
_refine_diff_density_rms 0.040
_refine_ls_abs_structure_details
;
 Flack x determined using 2030 quotients [(I+)-(I-)]/[(I+)+(I-)]
 (Parsons, Flack and Wagner, Acta Cryst. B69 (2013) 249-259).
;
_refine_ls_abs_structure_Flack 0.07(6)
_refine_ls_extinction_method none
_refine_ls_goodness_of_fit_ref 1.026
_refine_ls_hydrogen_treatment mixed
_refine_ls_matrix_type full
_refine_ls_number_parameters 329
_refine_ls_number_reflns 4737
_refine_ls_number_restraints 1
_refine_ls_restrained_S_all 1.026
_refine_ls_R_factor_all 0.0316
_refine_ls_R_factor_gt 0.0311
_refine_ls_shift/su_max 0.000
_refine_ls_shift/su_mean 0.000
_refine_ls_structure_factor_coef Fsqd
_refine_ls_weighting_details 'w=1/[\s^2^(Fo^2^)+(0.0580P)^2^+0.1239P] where P=(Fo^2^+2Fc^2^)/3'
_refine_ls_weighting_scheme calc
_refine_ls_wR_factor_gt 0.0843
_refine_ls_wR_factor_ref 0.0849
_reflns_Friedel_coverage 0.804
_reflns_Friedel_fraction_full 0.990
_reflns_Friedel_fraction_max 0.953
_reflns_number_gt 4644
_reflns_number_total 4737
_reflns_threshold_expression 'I > 2\s(I)'
_cod_data_source_file d0ob02514c3.cif
_cod_data_source_block yj-2
_cod_depositor_comments 'Adding full bibliography for 7157835--7157836.cif.'
_cod_original_cell_volume 1200.84(3)
_cod_database_code 7157835
_shelx_shelxl_version_number 2018/3
_shelx_space_group_comment
;
The symmetry employed for this shelxl refinement is uniquely defined
by the following loop, which should always be used as a source of
symmetry information in preference to the above space-group names.
They are only intended as comments.
;
_reflns_odcompleteness_completeness 99.91
_reflns_odcompleteness_iscentric 1
_reflns_odcompleteness_theta 66.97
_olex2_refinement_description
;
1. Fixed Uiso
 At 1.2 times of:
  All C(H) groups, All C(H,H) groups
2.a Ternary CH refined with riding coordinates:
 C25(H25), C11(H11), C16(H16)
2.b Secondary CH2 refined with riding coordinates:
 C30(H30A,H30B), C12(H12A,H12B), C27(H27A,H27B), C15(H15A,H15B), C29(H29A,
 H29B), C28(H28A,H28B), C26(H26A,H26B), C13(H13A,H13B), C14(H14A,H14B)
2.c Aromatic/amide H refined with riding coordinates:
 C24(H24), C21(H21), C3(H3), C4(H4), C5(H5), C2(H2), C23(H23), C22(H22)
;
_olex2_submission_special_instructions 'No special instructions were received'
_oxdiff_exptl_absorpt_empirical_details
;
Empirical correction (ABSPACK) includes:
- Absorption correction using spherical harmonics
- Frame scaling
;
_oxdiff_exptl_absorpt_empirical_full_max 1.352
_oxdiff_exptl_absorpt_empirical_full_min 0.759

loop_
_space_group_symop_operation_xyz
'x, y, z'
'-x, y+1/2, -z'

loop_
_atom_site_label
_atom_site_type_symbol
_atom_site_fract_x
_atom_site_fract_y
_atom_site_fract_z
_atom_site_U_iso_or_equiv
_atom_site_adp_type
_atom_site_occupancy
_atom_site_site_symmetry_order
_atom_site_calc_flag
_atom_site_refinement_flags_posn
_atom_site_refinement_flags_adp
_atom_site_refinement_flags_occupancy
_atom_site_disorder_assembly
_atom_site_disorder_group
O4 O 0.42591(10) 0.7887(2) 0.28665(8) 0.0214(3) Uani 1 1 d . . . . .
O3 O 0.60934(11) 0.7841(2) 0.06429(8) 0.0266(3) Uani 1 1 d . . . . .
O1 O 0.60587(10) 0.2936(2) 0.16634(8) 0.0269(3) Uani 1 1 d . . . . .
O2 O 0.41531(11) 0.2701(3) 0.43860(8) 0.0300(3) Uani 1 1 d . . . . .
N2 N 0.48976(12) 0.7736(2) 0.15698(9) 0.0190(3) Uani 1 1 d . . . . .
N1 N 0.38118(13) 0.3976(2) 0.12164(10) 0.0185(3) Uani 1 1 d . . . . .
C30 C 0.21881(16) 0.0993(3) 0.28422(13) 0.0219(4) Uani 1 1 d . . . . .
H30A H 0.258412 -0.005373 0.263478 0.026 Uiso 1 1 calc R U . . .
H30B H 0.239885 0.093082 0.351396 0.026 Uiso 1 1 calc R U . . .
C1 C 0.63961(14) 0.2978(3) 0.32937(11) 0.0191(3) Uani 1 1 d . . . . .
C6 C 0.58773(14) 0.2927(3) 0.39970(11) 0.0193(3) Uani 1 1 d . . . . .
C24 C 0.69105(14) 0.8044(3) 0.39402(11) 0.0202(3) Uani 1 1 d . . . . .
H24 H 0.653269 0.804041 0.438797 0.024 Uiso 1 1 calc R U . . .
C7 C 0.45851(14) 0.2892(3) 0.37613(11) 0.0208(3) Uani 1 1 d . . . . .
C19 C 0.63050(14) 0.7987(3) 0.29992(11) 0.0182(3) Uani 1 1 d . . . . .
C25 C 0.25648(13) 0.2971(3) 0.25480(11) 0.0191(3) Uani 1 1 d . . . . .
H25 H 0.225026 0.302954 0.186922 0.023 Uiso 1 1 calc R U . . .
C10 C 0.56603(14) 0.3080(3) 0.23084(11) 0.0189(3) Uani 1 1 d . . . . .
C12 C 0.19919(16) 0.5487(3) 0.02009(12) 0.0228(4) Uani 1 1 d . . . . .
H12A H 0.219024 0.517294 -0.035516 0.027 Uiso 1 1 calc R U . . .
H12B H 0.153959 0.441883 0.032600 0.027 Uiso 1 1 calc R U . . .
C17 C 0.59662(14) 0.7855(3) 0.14022(11) 0.0201(3) Uani 1 1 d . . . . .
C21 C 0.80570(15) 0.8051(3) 0.25606(12) 0.0240(3) Uani 1 1 d . . . . .
H21 H 0.842978 0.805254 0.210961 0.029 Uiso 1 1 calc R U . . .
C3 C 0.82781(14) 0.3002(3) 0.44338(12) 0.0249(4) Uani 1 1 d . . . . .
H3 H 0.908054 0.304353 0.458393 0.030 Uiso 1 1 calc R U . . .
C27 C 0.06508(17) 0.4404(3) 0.25117(14) 0.0292(4) Uani 1 1 d . . . . .
H27A H 0.027968 0.540207 0.277327 0.035 Uiso 1 1 calc R U . . .
H27B H 0.042989 0.461355 0.184619 0.035 Uiso 1 1 calc R U . . .
C8 C 0.38670(14) 0.3128(3) 0.27872(11) 0.0180(3) Uani 1 1 d . . . . .
C20 C 0.68624(14) 0.7986(3) 0.23261(11) 0.0200(3) Uani 1 1 d . . . . .
C9 C 0.43880(15) 0.3435(2) 0.21174(11) 0.0172(3) Uani 1 1 d . . . . .
C18 C 0.50345(14) 0.7877(3) 0.25228(10) 0.0180(3) Uani 1 1 d . . . . .
C15 C 0.30942(17) 0.9346(3) 0.06281(12) 0.0250(4) Uani 1 1 d . . . . .
H15A H 0.354370 1.036754 0.046095 0.030 Uiso 1 1 calc R U . . .
H15B H 0.292813 0.974715 0.118723 0.030 Uiso 1 1 calc R U . . .
C4 C 0.77663(15) 0.2942(3) 0.51353(11) 0.0244(4) Uani 1 1 d . . . . .
H4 H 0.823035 0.292842 0.575293 0.029 Uiso 1 1 calc R U . . .
C5 C 0.65692(15) 0.2902(3) 0.49240(11) 0.0226(3) Uani 1 1 d . . . . .
H5 H 0.623190 0.285962 0.539684 0.027 Uiso 1 1 calc R U . . .
C2 C 0.75929(15) 0.3001(3) 0.35076(12) 0.0225(3) Uani 1 1 d . . . . .
H2 H 0.793334 0.301567 0.303634 0.027 Uiso 1 1 calc R U . . .
C23 C 0.81138(15) 0.8108(3) 0.41806(12) 0.0240(4) Uani 1 1 d . . . . .
H23 H 0.855189 0.814574 0.480487 0.029 Uiso 1 1 calc R U . . .
C11 C 0.31018(14) 0.5735(3) 0.10206(11) 0.0176(3) Uani 1 1 d . . . . .
H11 H 0.288122 0.605219 0.157336 0.021 Uiso 1 1 calc R U . . .
C29 C 0.08796(16) 0.0744(3) 0.24176(13) 0.0250(4) Uani 1 1 d . . . . .
H29A H 0.064716 -0.048508 0.262118 0.030 Uiso 1 1 calc R U . . .
H29B H 0.068039 0.070707 0.174607 0.030 Uiso 1 1 calc R U . . .
C22 C 0.86774(15) 0.8115(3) 0.35073(12) 0.0260(4) Uani 1 1 d . . . . .
H22 H 0.948213 0.816365 0.369197 0.031 Uiso 1 1 calc R U . . .
C28 C 0.02212(16) 0.2410(3) 0.27003(14) 0.0308(4) Uani 1 1 d . . . . .
H28A H -0.059691 0.229408 0.235965 0.037 Uiso 1 1 calc R U . . .
H28B H 0.030951 0.229905 0.335703 0.037 Uiso 1 1 calc R U . . .
C26 C 0.19661(16) 0.4605(3) 0.29257(13) 0.0239(4) Uani 1 1 d . . . . .
H26A H 0.218781 0.452151 0.359741 0.029 Uiso 1 1 calc R U . . .
H26B H 0.220912 0.586418 0.276276 0.029 Uiso 1 1 calc R U . . .
C13 C 0.12730(16) 0.7357(3) 0.00424(13) 0.0291(4) Uani 1 1 d . . . . .
H13A H 0.057248 0.717418 -0.047636 0.035 Uiso 1 1 calc R U . . .
H13B H 0.104897 0.763999 0.058993 0.035 Uiso 1 1 calc R U . . .
C14 C 0.19565(19) 0.9065(3) -0.01588(13) 0.0308(4) Uani 1 1 d . . . . .
H14A H 0.149530 1.024191 -0.023150 0.037 Uiso 1 1 calc R U . . .
H14B H 0.212171 0.883150 -0.073628 0.037 Uiso 1 1 calc R U . . .
C16 C 0.37975(15) 0.7468(2) 0.08177(11) 0.0189(3) Uani 1 1 d . . . . .
H16 H 0.399067 0.714935 0.025286 0.023 Uiso 1 1 calc R U . . .
H1 H 0.426(2) 0.384(4) 0.0864(19) 0.039(7) Uiso 1 1 d . . . . .

loop_
_atom_site_aniso_label
_atom_site_aniso_U_11
_atom_site_aniso_U_22
_atom_site_aniso_U_33
_atom_site_aniso_U_23
_atom_site_aniso_U_13
_atom_site_aniso_U_12
O4 0.0224(5) 0.0268(6) 0.0165(5) -0.0019(5) 0.0083(4) 0.0011(5)
O3 0.0320(6) 0.0365(7) 0.0143(5) -0.0009(6) 0.0117(5) -0.0048(6)
O1 0.0274(6) 0.0388(7) 0.0179(5) 0.0015(6) 0.0120(5) 0.0055(7)
O2 0.0251(6) 0.0520(9) 0.0154(6) 0.0014(6) 0.0101(5) 0.0000(7)
N2 0.0227(7) 0.0232(7) 0.0116(6) -0.0008(6) 0.0063(5) -0.0031(6)
N1 0.0251(7) 0.0202(7) 0.0121(6) 0.0007(5) 0.0086(6) 0.0024(6)
C30 0.0210(9) 0.0274(9) 0.0191(8) 0.0043(7) 0.0089(7) 0.0016(7)
C1 0.0229(8) 0.0184(7) 0.0169(7) 0.0010(7) 0.0075(6) 0.0024(7)
C6 0.0224(8) 0.0197(8) 0.0169(7) -0.0009(7) 0.0075(6) 0.0010(8)
C24 0.0244(8) 0.0223(8) 0.0148(7) 0.0005(7) 0.0075(6) 0.0004(7)
C7 0.0234(8) 0.0246(8) 0.0160(7) 0.0005(8) 0.0084(6) 0.0009(8)
C19 0.0233(8) 0.0176(7) 0.0152(7) -0.0010(7) 0.0081(6) -0.0019(7)
C25 0.0205(7) 0.0234(8) 0.0147(7) 0.0004(7) 0.0072(6) 0.0015(8)
C10 0.0234(8) 0.0192(8) 0.0163(7) 0.0008(7) 0.0094(6) 0.0012(7)
C12 0.0248(9) 0.0239(9) 0.0180(8) -0.0015(7) 0.0041(7) -0.0019(7)
C17 0.0245(8) 0.0212(8) 0.0158(7) -0.0008(7) 0.0080(6) -0.0043(8)
C21 0.0253(8) 0.0294(9) 0.0203(8) -0.0013(8) 0.0112(6) -0.0021(8)
C3 0.0190(7) 0.0295(9) 0.0253(8) 0.0006(8) 0.0058(6) 0.0014(8)
C27 0.0251(9) 0.0333(10) 0.0298(10) -0.0041(8) 0.0091(8) 0.0073(8)
C8 0.0219(8) 0.0188(8) 0.0145(7) -0.0001(7) 0.0073(6) 0.0014(7)
C20 0.0249(8) 0.0207(8) 0.0155(7) -0.0002(7) 0.0080(6) -0.0019(8)
C9 0.0217(8) 0.0157(8) 0.0139(7) -0.0008(6) 0.0054(6) 0.0000(6)
C18 0.0251(8) 0.0166(7) 0.0129(7) -0.0011(7) 0.0066(6) -0.0008(7)
C15 0.0346(10) 0.0186(8) 0.0190(8) 0.0017(7) 0.0043(7) 0.0004(8)
C4 0.0258(8) 0.0268(9) 0.0179(8) -0.0017(8) 0.0030(6) 0.0007(8)
C5 0.0259(8) 0.0257(8) 0.0172(7) -0.0001(8) 0.0081(6) 0.0016(8)
C2 0.0243(8) 0.0242(8) 0.0213(8) 0.0006(8) 0.0103(6) 0.0014(8)
C23 0.0253(8) 0.0283(9) 0.0163(7) -0.0008(8) 0.0036(6) -0.0015(8)
C11 0.0212(8) 0.0177(8) 0.0135(7) -0.0005(6) 0.0049(6) 0.0007(6)
C29 0.0233(9) 0.0301(9) 0.0229(9) 0.0026(8) 0.0090(7) -0.0024(7)
C22 0.0215(8) 0.0332(9) 0.0231(8) -0.0006(8) 0.0067(7) -0.0010(8)
C28 0.0217(8) 0.0426(12) 0.0309(10) -0.0043(9) 0.0122(7) 0.0005(8)
C26 0.0256(9) 0.0271(9) 0.0215(9) -0.0032(7) 0.0111(7) 0.0022(7)
C13 0.0255(9) 0.0343(11) 0.0228(9) -0.0009(7) 0.0006(7) 0.0054(8)
C14 0.0373(11) 0.0264(10) 0.0214(9) 0.0037(8) -0.0012(8) 0.0072(8)
C16 0.0240(8) 0.0210(9) 0.0112(7) -0.0003(6) 0.0044(6) -0.0026(6)

loop_
_atom_type_symbol
_atom_type_description
_atom_type_scat_dispersion_real
_atom_type_scat_dispersion_imag
_atom_type_scat_source
C C 0.0181 0.0091 'International Tables Vol C Tables 4.2.6.8 and 6.1.1.4'
H H 0.0000 0.0000 'International Tables Vol C Tables 4.2.6.8 and 6.1.1.4'
N N 0.0311 0.0180 'International Tables Vol C Tables 4.2.6.8 and 6.1.1.4'
O O 0.0492 0.0322 'International Tables Vol C Tables 4.2.6.8 and 6.1.1.4'

loop_
_geom_angle_atom_site_label_1
_geom_angle_atom_site_label_2
_geom_angle_atom_site_label_3
_geom_angle
_geom_angle_site_symmetry_1
_geom_angle_site_symmetry_3
_geom_angle_publ_flag
C17 N2 C18 111.28(13) . . ?
C17 N2 C16 122.40(13) . . ?
C18 N2 C16 126.31(14) . . ?
C9 N1 C11 120.68(13) . . ?
C9 N1 H1 111.0(18) . . ?
C11 N1 H1 113.6(18) . . ?
H30A C30 H30B 108.2 . . ?
C25 C30 H30A 109.7 . . ?
C25 C30 H30B 109.7 . . ?
C29 C30 H30A 109.7 . . ?
C29 C30 H30B 109.7 . . ?
C29 C30 C25 109.91(14) . . ?
C6 C1 C10 119.67(14) . . ?
C2 C1 C6 120.74(15) . . ?
C2 C1 C10 119.55(14) . . ?
C1 C6 C7 120.46(14) . . ?
C5 C6 C1 119.66(15) . . ?
C5 C6 C7 119.88(14) . . ?
C19 C24 H24 121.7 . . ?
C19 C24 C23 116.55(15) . . ?
C23 C24 H24 121.7 . . ?
O2 C7 C6 119.17(14) . . ?
O2 C7 C8 121.63(15) . . ?
C8 C7 C6 119.18(14) . . ?
C24 C19 C20 122.10(15) . . ?
C24 C19 C18 129.64(14) . . ?
C20 C19 C18 108.25(13) . . ?
C30 C25 H25 106.6 . . ?
C8 C25 C30 112.06(14) . . ?
C8 C25 H25 106.6 . . ?
C8 C25 C26 116.04(15) . . ?
C26 C25 C30 108.46(14) . . ?
C26 C25 H25 106.6 . . ?
O1 C10 C1 122.42(15) . . ?
O1 C10 C9 119.98(15) . . ?
C1 C10 C9 117.58(13) . . ?
H12A C12 H12B 108.1 . . ?
C11 C12 H12A 109.6 . . ?
C11 C12 H12B 109.6 . . ?
C13 C12 H12A 109.6 . . ?
C13 C12 H12B 109.6 . . ?
C13 C12 C11 110.46(15) . . ?
O3 C17 N2 124.98(15) . . ?
O3 C17 C20 128.67(15) . . ?
N2 C17 C20 106.35(13) . . ?
C20 C21 H21 121.6 . . ?
C20 C21 C22 116.85(15) . . ?
C22 C21 H21 121.6 . . ?
C4 C3 H3 119.9 . . ?
C4 C3 C2 120.15(15) . . ?
C2 C3 H3 119.9 . . ?
H27A C27 H27B 107.9 . . ?
C28 C27 H27A 109.1 . . ?
C28 C27 H27B 109.1 . . ?
C28 C27 C26 112.28(16) . . ?
C26 C27 H27A 109.1 . . ?
C26 C27 H27B 109.1 . . ?
C7 C8 C25 118.80(13) . . ?
C9 C8 C7 119.60(15) . . ?
C9 C8 C25 121.58(14) . . ?
C19 C20 C17 108.08(14) . . ?
C21 C20 C19 121.60(15) . . ?
C21 C20 C17 130.30(14) . . ?
N1 C9 C10 114.18(14) . . ?
C8 C9 N1 124.52(15) . . ?
C8 C9 C10 121.21(15) . . ?
O4 C18 N2 125.75(15) . . ?
O4 C18 C19 128.30(14) . . ?
N2 C18 C19 105.95(13) . . ?
H15A C15 H15B 108.0 . . ?
C14 C15 H15A 109.5 . . ?
C14 C15 H15B 109.5 . . ?
C16 C15 H15A 109.4 . . ?
C16 C15 H15B 109.5 . . ?
C16 C15 C14 110.95(15) . . ?
C3 C4 H4 119.6 . . ?
C5 C4 C3 120.71(15) . . ?
C5 C4 H4 119.6 . . ?
C6 C5 H5 120.3 . . ?
C4 C5 C6 119.42(15) . . ?
C4 C5 H5 120.3 . . ?
C1 C2 C3 119.31(15) . . ?
C1 C2 H2 120.3 . . ?
C3 C2 H2 120.3 . . ?
C24 C23 H23 119.2 . . ?
C24 C23 C22 121.57(15) . . ?
C22 C23 H23 119.2 . . ?
N1 C11 C12 112.83(14) . . ?
N1 C11 H11 108.2 . . ?
N1 C11 C16 110.61(13) . . ?
C12 C11 H11 108.2 . . ?
C12 C11 C16 108.80(14) . . ?
C16 C11 H11 108.2 . . ?
C30 C29 H29A 109.4 . . ?
C30 C29 H29B 109.4 . . ?
C30 C29 C28 111.37(16) . . ?
H29A C29 H29B 108.0 . . ?
C28 C29 H29A 109.4 . . ?
C28 C29 H29B 109.4 . . ?
C21 C22 H22 119.3 . . ?
C23 C22 C21 121.33(16) . . ?
C23 C22 H22 119.3 . . ?
C27 C28 C29 112.30(15) . . ?
C27 C28 H28A 109.1 . . ?
C27 C28 H28B 109.1 . . ?
C29 C28 H28A 109.1 . . ?
C29 C28 H28B 109.1 . . ?
H28A C28 H28B 107.9 . . ?
C25 C26 H26A 109.7 . . ?
C25 C26 H26B 109.7 . . ?
C27 C26 C25 109.63(15) . . ?
C27 C26 H26A 109.7 . . ?
C27 C26 H26B 109.7 . . ?
H26A C26 H26B 108.2 . . ?
C12 C13 H13A 109.4 . . ?
C12 C13 H13B 109.4 . . ?
H13A C13 H13B 108.0 . . ?
C14 C13 C12 110.96(15) . . ?
C14 C13 H13A 109.4 . . ?
C14 C13 H13B 109.4 . . ?
C15 C14 H14A 109.4 . . ?
C15 C14 H14B 109.4 . . ?
C13 C14 C15 110.96(15) . . ?
C13 C14 H14A 109.4 . . ?
C13 C14 H14B 109.4 . . ?
H14A C14 H14B 108.0 . . ?
N2 C16 C15 111.12(14) . . ?
N2 C16 C11 111.30(13) . . ?
N2 C16 H16 107.3 . . ?
C15 C16 C11 112.30(14) . . ?
C15 C16 H16 107.3 . . ?
C11 C16 H16 107.3 . . ?

loop_
_geom_bond_atom_site_label_1
_geom_bond_atom_site_label_2
_geom_bond_distance
_geom_bond_site_symmetry_2
_geom_bond_publ_flag
O4 C18 1.210(2) . ?
O3 C17 1.208(2) . ?
O1 C10 1.222(2) . ?
O2 C7 1.224(2) . ?
N2 C17 1.401(2) . ?
N2 C18 1.4045(19) . ?
N2 C16 1.473(2) . ?
N1 C9 1.377(2) . ?
N1 C11 1.460(2) . ?
N1 H1 0.87(3) . ?
C30 H30A 0.9700 . ?
C30 H30B 0.9700 . ?
C30 C25 1.543(2) . ?
C30 C29 1.527(2) . ?
C1 C6 1.397(2) . ?
C1 C10 1.484(2) . ?
C1 C2 1.388(2) . ?
C6 C7 1.498(2) . ?
C6 C5 1.394(2) . ?
C24 H24 0.9300 . ?
C24 C19 1.386(2) . ?
C24 C23 1.393(2) . ?
C7 C8 1.471(2) . ?
C19 C20 1.389(2) . ?
C19 C18 1.488(2) . ?
C25 H25 0.9800 . ?
C25 C8 1.513(2) . ?
C25 C26 1.541(2) . ?
C10 C9 1.501(2) . ?
C12 H12A 0.9700 . ?
C12 H12B 0.9700 . ?
C12 C11 1.532(2) . ?
C12 C13 1.529(3) . ?
C17 C20 1.484(2) . ?
C21 H21 0.9300 . ?
C21 C20 1.383(2) . ?
C21 C22 1.398(2) . ?
C3 H3 0.9300 . ?
C3 C4 1.389(2) . ?
C3 C2 1.391(2) . ?
C27 H27A 0.9700 . ?
C27 H27B 0.9700 . ?
C27 C28 1.524(3) . ?
C27 C26 1.530(3) . ?
C8 C9 1.370(2) . ?
C15 H15A 0.9700 . ?
C15 H15B 0.9700 . ?
C15 C14 1.531(3) . ?
C15 C16 1.524(2) . ?
C4 H4 0.9300 . ?
C4 C5 1.389(2) . ?
C5 H5 0.9300 . ?
C2 H2 0.9300 . ?
C23 H23 0.9300 . ?
C23 C22 1.394(2) . ?
C11 H11 0.9800 . ?
C11 C16 1.544(2) . ?
C29 H29A 0.9700 . ?
C29 H29B 0.9700 . ?
C29 C28 1.531(3) . ?
C22 H22 0.9300 . ?
C28 H28A 0.9700 . ?
C28 H28B 0.9700 . ?
C26 H26A 0.9700 . ?
C26 H26B 0.9700 . ?
C13 H13A 0.9700 . ?
C13 H13B 0.9700 . ?
C13 C14 1.522(3) . ?
C14 H14A 0.9700 . ?
C14 H14B 0.9700 . ?
C16 H16 0.9800 . ?

loop_
_geom_torsion_atom_site_label_1
_geom_torsion_atom_site_label_2
_geom_torsion_atom_site_label_3
_geom_torsion_atom_site_label_4
_geom_torsion
_geom_torsion_site_symmetry_1
_geom_torsion_site_symmetry_2
_geom_torsion_site_symmetry_3
_geom_torsion_site_symmetry_4
_geom_torsion_publ_flag
O3 C17 C20 C19 178.9(2) . . . . ?
O3 C17 C20 C21 -2.7(4) . . . . ?
O1 C10 C9 N1 -13.0(2) . . . . ?
O1 C10 C9 C8 163.61(17) . . . . ?
O2 C7 C8 C25 -4.8(3) . . . . ?
O2 C7 C8 C9 176.71(19) . . . . ?
N2 C17 C20 C19 -1.4(2) . . . . ?
N2 C17 C20 C21 177.0(2) . . . . ?
N1 C11 C16 N2 -53.57(18) . . . . ?
N1 C11 C16 C15 -178.87(13) . . . . ?
C30 C25 C8 C7 -58.0(2) . . . . ?
C30 C25 C8 C9 120.47(18) . . . . ?
C30 C25 C26 C27 -61.00(18) . . . . ?
C30 C29 C28 C27 51.8(2) . . . . ?
C1 C6 C7 O2 174.59(19) . . . . ?
C1 C6 C7 C8 -6.6(3) . . . . ?
C1 C6 C5 C4 0.4(3) . . . . ?
C1 C10 C9 N1 165.13(15) . . . . ?
C1 C10 C9 C8 -18.2(3) . . . . ?
C6 C1 C10 O1 -172.65(18) . . . . ?
C6 C1 C10 C9 9.2(3) . . . . ?
C6 C1 C2 C3 -0.9(3) . . . . ?
C6 C7 C8 C25 176.41(16) . . . . ?
C6 C7 C8 C9 -2.0(3) . . . . ?
C24 C19 C20 C17 178.26(17) . . . . ?
C24 C19 C20 C21 -0.3(3) . . . . ?
C24 C19 C18 O4 3.0(3) . . . . ?
C24 C19 C18 N2 -176.43(19) . . . . ?
C24 C23 C22 C21 -0.3(3) . . . . ?
C7 C6 C5 C4 -179.76(18) . . . . ?
C7 C8 C9 N1 -169.30(16) . . . . ?
C7 C8 C9 C10 14.4(3) . . . . ?
C19 C24 C23 C22 0.1(3) . . . . ?
C25 C30 C29 C28 -57.31(19) . . . . ?
C25 C8 C9 N1 12.3(3) . . . . ?
C25 C8 C9 C10 -164.01(16) . . . . ?
C10 C1 C6 C7 2.5(3) . . . . ?
C10 C1 C6 C5 -177.67(17) . . . . ?
C10 C1 C2 C3 176.82(18) . . . . ?
C12 C11 C16 N2 -178.03(13) . . . . ?
C12 C11 C16 C15 56.66(18) . . . . ?
C12 C13 C14 C15 -56.8(2) . . . . ?
C17 N2 C18 O4 177.33(19) . . . . ?
C17 N2 C18 C19 -3.25(19) . . . . ?
C17 N2 C16 C15 -106.27(19) . . . . ?
C17 N2 C16 C11 127.77(17) . . . . ?
C3 C4 C5 C6 -0.1(3) . . . . ?
C8 C25 C26 C27 171.87(15) . . . . ?
C20 C19 C18 O4 -178.30(19) . . . . ?
C20 C19 C18 N2 2.3(2) . . . . ?
C20 C21 C22 C23 0.2(3) . . . . ?
C9 N1 C11 C12 -141.81(16) . . . . ?
C9 N1 C11 C16 96.05(17) . . . . ?
C18 N2 C17 O3 -177.3(2) . . . . ?
C18 N2 C17 C20 2.9(2) . . . . ?
C18 N2 C16 C15 74.7(2) . . . . ?
C18 N2 C16 C11 -51.3(2) . . . . ?
C18 C19 C20 C17 -0.6(2) . . . . ?
C18 C19 C20 C21 -179.16(18) . . . . ?
C4 C3 C2 C1 1.3(3) . . . . ?
C5 C6 C7 O2 -5.2(3) . . . . ?
C5 C6 C7 C8 173.58(17) . . . . ?
C2 C1 C6 C7 -179.71(18) . . . . ?
C2 C1 C6 C5 0.1(3) . . . . ?
C2 C1 C10 O1 9.6(3) . . . . ?
C2 C1 C10 C9 -168.57(17) . . . . ?
C2 C3 C4 C5 -0.7(3) . . . . ?
C23 C24 C19 C20 0.2(3) . . . . ?
C23 C24 C19 C18 178.79(19) . . . . ?
C11 N1 C9 C10 -127.01(16) . . . . ?
C11 N1 C9 C8 56.5(2) . . . . ?
C11 C12 C13 C14 59.4(2) . . . . ?
C29 C30 C25 C8 -168.69(14) . . . . ?
C29 C30 C25 C26 61.93(17) . . . . ?
C22 C21 C20 C19 0.1(3) . . . . ?
C22 C21 C20 C17 -178.1(2) . . . . ?
C28 C27 C26 C25 56.4(2) . . . . ?
C26 C25 C8 C7 67.4(2) . . . . ?
C26 C25 C8 C9 -114.21(19) . . . . ?
C26 C27 C28 C29 -51.6(2) . . . . ?
C13 C12 C11 N1 178.78(14) . . . . ?
C13 C12 C11 C16 -58.07(18) . . . . ?
C14 C15 C16 N2 179.55(15) . . . . ?
C14 C15 C16 C11 -55.0(2) . . . . ?
C16 N2 C17 O3 3.5(3) . . . . ?
C16 N2 C17 C20 -176.24(16) . . . . ?
C16 N2 C18 O4 -3.6(3) . . . . ?
C16 N2 C18 C19 175.86(16) . . . . ?
C16 C15 C14 C13 54.3(2) . . . . ?
